data_7229944
loop_
_publ_author_name
'Nisar, Madiha'
'Sung, Herman H.-Y.'
'Puschmann, Horst'
'Lakerveld, Richard'
'Haynes, Richard K.'
'Williams, Ian D.'

_publ_section_title
;
 11-Azaartemisinin cocrystals with preserved lactam&#x2009;:&#x2009;acid
 heterosynthons
;
_journal_issue 9
_journal_name_full CrystEngComm
_journal_page_first 1205
_journal_paper_doi 10.1039/C7CE01875D
_journal_volume 20
_journal_year 2018
_chemical_absolute_configuration ad
_chemical_formula_moiety '2(C15 H23 N O4), C4 H6 O5'
_chemical_formula_sum 'C34 H52 N2 O13'
_chemical_formula_weight 696.77
_chemical_name_common 11-Aza:L-Mal
_space_group_crystal_system orthorhombic
_space_group_IT_number 18
_space_group_name_Hall 'P 2 2ab'
_space_group_name_H-M_alt 'P 21 21 2'
_symmetry_space_group_name_Hall 'P 2 2ab'
_symmetry_space_group_name_H-M 'P 21 21 2'
_atom_sites_solution_hydrogens mixed
_atom_sites_solution_primary direct
_audit_creation_date 2017-07-17
_audit_creation_method
;
Olex2 1.2
(compiled 2017.03.28 svn.r3405 for OlexSys, GUI svn.r5337)
;
_audit_update_record
;
2017-08-15 deposited with the CCDC.
2018-01-10 downloaded from the CCDC.
;
_cell_angle_alpha 90
_cell_angle_beta 90
_cell_angle_gamma 90
_cell_formula_units_Z 2
_cell_length_a 17.7811(3)
_cell_length_b 10.3174(2)
_cell_length_c 9.49693(15)
_cell_measurement_reflns_used 3703
_cell_measurement_temperature 100.01(10)
_cell_measurement_theta_max 75.1850
_cell_measurement_theta_min 4.9790
_cell_volume 1742.26(5)
_computing_cell_refinement 'CrysAlisPro 1.171.38.46 (Rigaku OD, 2015)'
_computing_data_collection 'CrysAlisPro 1.171.38.46 (Rigaku OD, 2015)'
_computing_data_reduction 'CrysAlisPro 1.171.38.46 (Rigaku OD, 2015)'
_computing_molecular_graphics 'Olex2 (Dolomanov et al., 2009)'
_computing_publication_material 'Olex2 (Dolomanov et al., 2009)'
_computing_structure_refinement 'ShelXL (Sheldrick, 2015)'
_computing_structure_solution 'ShelXS (Sheldrick, 2008)'
_diffrn_ambient_environment N~2~
_diffrn_ambient_temperature 100.01(10)
_diffrn_detector 'CCD plate'
_diffrn_detector_area_resol_mean 10.3577
_diffrn_detector_type Atlas
_diffrn_measured_fraction_theta_full 0.985
_diffrn_measured_fraction_theta_max 0.985
_diffrn_measurement_details
;
List of Runs (angles in degrees, time in seconds):

  # Type    Start    End  Width  t~exp~   \w     \q     \k     \f   Frames
#--------------------------------------------------------------------------
  1  \w     94.00 178.00   1.00    5.00    --  110.57  45.00   0.00   84
  2  \w     36.00 136.00   1.00    5.00    --  110.57 -61.00-150.00  100
  3  \w     33.00 108.00   1.00    5.00    --  110.57 -94.00  60.00   75
  4  \w     36.00 108.00   1.00    5.00    --  110.57-111.00  30.00   72
  5  \w     25.00  97.00   1.00    1.00    --   40.57-125.00  60.00   72
  6  \w   -114.00  -3.00   1.00    1.00    --  -40.57 -19.00 -30.00  111
;
_diffrn_measurement_device 'kappa diffractometer'
_diffrn_measurement_device_type 'SuperNova, Dual, Cu at zero, Atlas'
_diffrn_measurement_method '\w scans'
_diffrn_orient_matrix_type 'CrysAlisPro convention (1999,Acta A55,543-557)'
_diffrn_orient_matrix_UB_11 -0.0718188000
_diffrn_orient_matrix_UB_12 -0.0820565000
_diffrn_orient_matrix_UB_13 -0.0169375000
_diffrn_orient_matrix_UB_21 0.0458874000
_diffrn_orient_matrix_UB_22 -0.1240724000
_diffrn_orient_matrix_UB_23 0.0275833000
_diffrn_orient_matrix_UB_31 -0.0156953000
_diffrn_orient_matrix_UB_32 0.0126916000
_diffrn_orient_matrix_UB_33 0.1589443000
_diffrn_radiation_monochromator mirror
_diffrn_radiation_probe x-ray
_diffrn_radiation_type CuK\a
_diffrn_radiation_wavelength 1.54184
_diffrn_reflns_av_R_equivalents 0.0148
_diffrn_reflns_av_unetI/netI 0.0247
_diffrn_reflns_Laue_measured_fraction_full 0.985
_diffrn_reflns_Laue_measured_fraction_max 0.985
_diffrn_reflns_limit_h_max 21
_diffrn_reflns_limit_h_min -21
_diffrn_reflns_limit_k_max 12
_diffrn_reflns_limit_k_min -11
_diffrn_reflns_limit_l_max 11
_diffrn_reflns_limit_l_min -6
_diffrn_reflns_number 4942
_diffrn_reflns_point_group_measured_fraction_full 0.983
_diffrn_reflns_point_group_measured_fraction_max 0.983
_diffrn_reflns_theta_full 66.500
_diffrn_reflns_theta_max 67.415
_diffrn_reflns_theta_min 5.280
_diffrn_source 'micro-focus sealed X-ray tube'
_diffrn_source_current 0.80
_diffrn_source_power 0.040
_diffrn_source_target Cu
_diffrn_source_type 'SuperNova (Cu) X-ray Source'
_diffrn_source_voltage 50
_exptl_absorpt_coefficient_mu 0.848
_exptl_absorpt_correction_T_max 1.00000
_exptl_absorpt_correction_T_min 0.88351
_exptl_absorpt_correction_type multi-scan
_exptl_absorpt_process_details
;
CrysAlisPro 1.171.38.46 (Rigaku Oxford Diffraction, 2015)
Empirical absorption correction using spherical harmonics,
 implemented in SCALE3 ABSPACK scaling algorithm.
;
_exptl_crystal_colour colourless
_exptl_crystal_colour_primary colourless
_exptl_crystal_density_diffrn 1.328
_exptl_crystal_density_method 'not measured'
_exptl_crystal_description block
_exptl_crystal_F_000 748
_exptl_crystal_size_max 0.25
_exptl_crystal_size_mid 0.1
_exptl_crystal_size_min 0.1
_refine_diff_density_max 0.179
_refine_diff_density_min -0.144
_refine_diff_density_rms 0.029
_refine_ls_abs_structure_details
;
 Flack x determined using 1245 quotients [(I+)-(I-)]/[(I+)+(I-)]
 (Parsons, Flack and Wagner, Acta Cryst. B69 (2013) 249-259).
;
_refine_ls_abs_structure_Flack -0.01(6)
_refine_ls_extinction_method none
_refine_ls_goodness_of_fit_ref 1.002
_refine_ls_hydrogen_treatment mixed
_refine_ls_matrix_type full
_refine_ls_number_parameters 281
_refine_ls_number_reflns 3094
_refine_ls_number_restraints 58
_refine_ls_restrained_S_all 1.002
_refine_ls_R_factor_all 0.0268
_refine_ls_R_factor_gt 0.0258
_refine_ls_shift/su_max 0.001
_refine_ls_shift/su_mean 0.000
_refine_ls_structure_factor_coef Fsqd
_refine_ls_weighting_details 'w=1/[\s^2^(Fo^2^)+(0.0595P)^2^] where P=(Fo^2^+2Fc^2^)/3'
_refine_ls_weighting_scheme calc
_refine_ls_wR_factor_gt 0.0743
_refine_ls_wR_factor_ref 0.0752
_reflns_Friedel_coverage 0.725
_reflns_Friedel_fraction_full 0.981
_reflns_Friedel_fraction_max 0.980
_reflns_number_gt 3011
_reflns_number_total 3094
_reflns_threshold_expression 'I > 2\s(I)'
_cod_data_source_file c7ce01875d2.cif
_cod_data_source_block cpd6_madiha16a
_cod_depositor_comments 'Adding full bibliography for 7229939--7229946.cif.'
_cod_database_code 7229944
_shelx_shelxl_version_number 2014/7
_shelx_space_group_comment
;
The symmetry employed for this shelxl refinement is uniquely defined
by the following loop, which should always be used as a source of
symmetry information in preference to the above space-group names.
They are only intended as comments.
;
_reflns_odcompleteness_completeness 99.20
_reflns_odcompleteness_iscentric 1
_reflns_odcompleteness_theta 68.13
_olex2_refinement_description
;
1. Fixed Uiso
 At 1.2 times of:
  All C(H) groups, All C(H,H) groups
 At 1.5 times of:
  All C(H,H,H) groups
2. Restrained distances
 O23-H23
 0.9 with sigma of 0.02
 O21-H21 = O23-H23
 0.9 with sigma of 0.05
 C22-C24 \\sim C21-C23
 with sigma of 0.02
3. Rigid body (RIGU) restrains
 O20, O21, H21, O22, O23, H23, O24, C21, C22, C23, C24
 with sigma for 1-2 distances of 0.001 and sigma for 1-3 distances of 0.001
4. Others
 Fixed Sof: O20(0.5) O21(0.5) H21(0.5) O22(0.5) H22(0.5) O23(0.5) H23(0.5)
 O24(0.5) C21(0.5) C22(0.5) H22A(0.5) C23(0.5) H23A(0.5) H23B(0.5) C24(0.5)
5.a Ternary CH refined with riding coordinates:
 C2(H2), C6(H6), C9(H9), C11(H11A), C12(H12), C22(H22A)
5.b Secondary CH2 refined with riding coordinates:
 C4(H4A,H4B), C5(H5A,H5B), C7(H7A,H7B), C8(H8A,H8B), C23(H23A,H23B)
5.c Idealised Me refined as rotating group:
 C13(H13A,H13B,H13C), C14(H14A,H14B,H14C), C15(H15A,H15B,H15C)
;
_olex2_date_sample_data_collection 2017-05-16
_olex2_submission_special_instructions 'No special instructions were received'
_oxdiff_exptl_absorpt_empirical_details
;
Empirical correction (ABSPACK) includes:
- Absorption correction using spherical harmonics
- Frame scaling
;
_oxdiff_exptl_absorpt_empirical_full_max 1.269
_oxdiff_exptl_absorpt_empirical_full_min 0.770

loop_
_space_group_symop_operation_xyz
'x, y, z'
'-x, -y, z'
'x+1/2, -y+1/2, -z'
'-x+1/2, y+1/2, -z'

loop_
_atom_site_label
_atom_site_type_symbol
_atom_site_fract_x
_atom_site_fract_y
_atom_site_fract_z
_atom_site_U_iso_or_equiv
_atom_site_adp_type
_atom_site_occupancy
_atom_site_site_symmetry_order
_atom_site_calc_flag
_atom_site_refinement_flags_posn
_atom_site_refinement_flags_adp
_atom_site_refinement_flags_occupancy
_atom_site_disorder_assembly
_atom_site_disorder_group
O1 O 0.26900(6) 0.49818(11) 0.32547(12) 0.0231(3) Uani 1 1 d . . . . .
O2 O 0.29445(7) 0.36309(12) 0.33781(13) 0.0256(3) Uani 1 1 d . . . . .
O3 O 0.42192(7) 0.40801(12) 0.33343(12) 0.0216(3) Uani 1 1 d . . . . .
O10 O 0.33464(7) 0.42007(12) -0.10839(12) 0.0247(3) Uani 1 1 d . . . . .
N11 N 0.39029(8) 0.45170(14) 0.10093(14) 0.0196(3) Uani 1 1 d . . . . .
H11 H 0.4189(15) 0.390(3) 0.083(3) 0.032(6) Uiso 1 1 d . . . . .
C1 C 0.33082(9) 0.58460(17) 0.28812(16) 0.0200(3) Uani 1 1 d . . . . .
C2 C 0.40023(9) 0.50850(15) 0.23993(16) 0.0194(3) Uani 1 1 d . . . . .
H2 H 0.4431 0.5710 0.2339 0.023 Uiso 1 1 calc R . . . .
C3 C 0.36105(10) 0.36157(18) 0.41967(18) 0.0262(4) Uani 1 1 d . . . . .
C4 C 0.35469(12) 0.4435(2) 0.55291(18) 0.0342(4) Uani 1 1 d . . . . .
H4A H 0.3828 0.3998 0.6294 0.041 Uiso 1 1 calc R . . . .
H4B H 0.3012 0.4471 0.5814 0.041 Uiso 1 1 calc R . . . .
C5 C 0.38419(12) 0.5820(2) 0.53813(18) 0.0324(4) Uani 1 1 d . . . . .
H5A H 0.4391 0.5778 0.5213 0.039 Uiso 1 1 calc R . . . .
H5B H 0.3765 0.6271 0.6290 0.039 Uiso 1 1 calc R . . . .
C6 C 0.39808(10) 0.78395(18) 0.3873(2) 0.0322(4) Uani 1 1 d . . . . .
H6 H 0.4490 0.7519 0.3590 0.039 Uiso 1 1 calc R . . . .
C7 C 0.36590(11) 0.86202(18) 0.2649(2) 0.0338(4) Uani 1 1 d . . . . .
H7A H 0.4012 0.9330 0.2412 0.041 Uiso 1 1 calc R . . . .
H7B H 0.3178 0.9018 0.2946 0.041 Uiso 1 1 calc R . . . .
C8 C 0.35229(10) 0.77982(17) 0.1336(2) 0.0274(4) Uani 1 1 d . . . . .
H8A H 0.4008 0.7458 0.0983 0.033 Uiso 1 1 calc R . . . .
H8B H 0.3298 0.8343 0.0588 0.033 Uiso 1 1 calc R . . . .
C9 C 0.27873(9) 0.58059(16) 0.04071(16) 0.0211(3) Uani 1 1 d . . . . .
H9 H 0.2328 0.5313 0.0698 0.025 Uiso 1 1 calc R . . . .
C10 C 0.33777(9) 0.47948(15) 0.00592(16) 0.0194(3) Uani 1 1 d . . . . .
C11 C 0.34859(10) 0.66521(17) 0.42071(19) 0.0263(4) Uani 1 1 d . . . . .
H11A H 0.2996 0.6987 0.4577 0.032 Uiso 1 1 calc R . . . .
C12 C 0.29963(8) 0.66693(15) 0.16718(18) 0.0208(3) Uani 1 1 d . . . . .
H12 H 0.2516 0.7060 0.2020 0.025 Uiso 1 1 calc R . . . .
C13 C 0.37606(12) 0.2187(2) 0.44631(19) 0.0324(4) Uani 1 1 d . . . . .
H13A H 0.3727 0.1710 0.3573 0.049 Uiso 1 1 calc GR . . . .
H13B H 0.3386 0.1849 0.5125 0.049 Uiso 1 1 calc GR . . . .
H13C H 0.4265 0.2082 0.4863 0.049 Uiso 1 1 calc GR . . . .
C14 C 0.40755(13) 0.8695(2) 0.5183(3) 0.0452(6) Uani 1 1 d . . . . .
H14A H 0.4367 0.9469 0.4937 0.068 Uiso 1 1 calc GR . . . .
H14B H 0.4341 0.8208 0.5916 0.068 Uiso 1 1 calc GR . . . .
H14C H 0.3579 0.8955 0.5532 0.068 Uiso 1 1 calc GR . . . .
C15 C 0.25656(12) 0.65621(18) -0.09141(19) 0.0312(4) Uani 1 1 d . . . . .
H15A H 0.2180 0.7203 -0.0673 0.047 Uiso 1 1 calc GR . . . .
H15B H 0.2367 0.5962 -0.1622 0.047 Uiso 1 1 calc GR . . . .
H15C H 0.3009 0.7006 -0.1294 0.047 Uiso 1 1 calc GR . . . .
O20 O 0.4696(12) 0.2208(16) 0.022(2) 0.033(2) Uani 0.5 1 d . U P A -1
O21 O 0.3944(19) 0.198(2) -0.172(2) 0.031(4) Uani 0.5 1 d D U P A -1
H21 H 0.370(5) 0.274(7) -0.138(9) 0.03(2) Uiso 0.5 1 d D U P B -1
O22 O 0.39814(15) -0.0587(3) -0.1549(3) 0.0322(6) Uani 0.5 1 d . U P A -1
H22 H 0.382(5) -0.006(8) -0.218(9) 0.09(3) Uiso 0.5 1 d . . P C -1
O23 O 0.6062(18) -0.205(3) -0.163(2) 0.028(3) Uani 0.5 1 d D U P A -1
H23 H 0.619(6) -0.288(5) -0.141(13) 0.06(4) Uiso 0.5 1 d D U P D -1
O24 O 0.5377(12) -0.2081(16) 0.0265(19) 0.031(2) Uani 0.5 1 d . U P A -1
C21 C 0.4379(10) 0.1554(16) -0.0644(14) 0.0224(18) Uani 0.5 1 d D U P A -1
C22 C 0.4511(2) 0.0077(4) -0.0720(5) 0.0206(8) Uani 0.5 1 d D U P A -1
H22A H 0.4467 -0.0268 0.0261 0.025 Uiso 0.5 1 calc R . P A -1
C23 C 0.5310(3) -0.0187(4) -0.1213(5) 0.0238(9) Uani 0.5 1 d D U P A -1
H23A H 0.5338 -0.0072 -0.2246 0.029 Uiso 0.5 1 calc R . P A -1
H23B H 0.5655 0.0445 -0.0771 0.029 Uiso 0.5 1 calc R . P A -1
C24 C 0.5554(10) -0.1542(16) -0.0837(14) 0.025(2) Uani 0.5 1 d D U P A -1

loop_
_atom_site_aniso_label
_atom_site_aniso_U_11
_atom_site_aniso_U_22
_atom_site_aniso_U_33
_atom_site_aniso_U_23
_atom_site_aniso_U_13
_atom_site_aniso_U_12
O1 0.0175(5) 0.0230(5) 0.0290(6) 0.0007(5) 0.0035(4) 0.0006(5)
O2 0.0245(6) 0.0232(6) 0.0292(6) 0.0041(5) 0.0001(5) -0.0003(5)
O3 0.0198(5) 0.0247(6) 0.0203(5) 0.0016(5) -0.0012(4) 0.0032(5)
O10 0.0316(6) 0.0235(6) 0.0189(5) -0.0006(5) -0.0032(4) 0.0065(5)
N11 0.0193(6) 0.0197(6) 0.0199(6) -0.0021(5) 0.0007(5) 0.0045(5)
C1 0.0153(7) 0.0221(7) 0.0226(7) -0.0035(6) 0.0000(6) 0.0005(6)
C2 0.0170(7) 0.0210(7) 0.0202(7) -0.0012(6) -0.0010(6) 0.0015(6)
C3 0.0257(8) 0.0312(9) 0.0218(8) 0.0030(7) -0.0002(7) 0.0010(7)
C4 0.0367(10) 0.0462(12) 0.0198(8) 0.0005(7) 0.0019(7) 0.0072(9)
C5 0.0344(10) 0.0405(10) 0.0223(8) -0.0120(7) -0.0052(7) 0.0078(8)
C6 0.0229(8) 0.0266(9) 0.0472(11) -0.0165(8) -0.0077(7) 0.0042(7)
C7 0.0256(8) 0.0215(8) 0.0542(11) -0.0086(8) -0.0044(8) 0.0018(7)
C8 0.0220(8) 0.0203(8) 0.0400(9) 0.0009(7) 0.0003(7) 0.0009(6)
C9 0.0193(8) 0.0209(7) 0.0232(7) -0.0003(6) -0.0022(6) 0.0034(6)
C10 0.0221(7) 0.0159(7) 0.0201(7) 0.0018(6) 0.0010(6) 0.0000(6)
C11 0.0217(8) 0.0293(9) 0.0278(8) -0.0100(7) -0.0025(7) 0.0060(7)
C12 0.0157(7) 0.0198(8) 0.0268(8) -0.0018(6) 0.0002(6) 0.0025(6)
C13 0.0337(10) 0.0324(10) 0.0311(9) 0.0094(7) -0.0010(8) 0.0021(8)
C14 0.0348(11) 0.0401(11) 0.0608(14) -0.0292(11) -0.0159(10) 0.0097(9)
C15 0.0383(10) 0.0273(8) 0.0280(9) 0.0016(7) -0.0046(8) 0.0120(7)
O20 0.024(3) 0.027(3) 0.046(3) -0.011(2) -0.012(3) 0.009(2)
O21 0.033(6) 0.020(3) 0.040(5) -0.004(3) -0.014(5) 0.008(3)
O22 0.0334(13) 0.0253(12) 0.0378(13) -0.0024(10) -0.0121(11) 0.0022(10)
O23 0.030(5) 0.026(4) 0.027(3) 0.008(2) 0.009(3) 0.009(3)
O24 0.031(5) 0.031(3) 0.031(2) 0.009(2) 0.008(2) 0.009(3)
C21 0.015(3) 0.0210(17) 0.031(4) -0.0023(18) -0.001(3) 0.0039(14)
C22 0.0196(15) 0.0207(14) 0.0213(19) -0.0022(13) -0.0004(12) 0.0045(11)
C23 0.0231(16) 0.0232(16) 0.025(2) 0.0025(13) 0.0019(12) 0.0041(12)
C24 0.022(4) 0.0258(18) 0.026(3) 0.004(2) 0.004(3) 0.005(2)

loop_
_atom_type_symbol
_atom_type_description
_atom_type_scat_dispersion_real
_atom_type_scat_dispersion_imag
_atom_type_scat_source
C C 0.0181 0.0091 'International Tables Vol C Tables 4.2.6.8 and 6.1.1.4'
H H 0.0000 0.0000 'International Tables Vol C Tables 4.2.6.8 and 6.1.1.4'
N N 0.0311 0.0180 'International Tables Vol C Tables 4.2.6.8 and 6.1.1.4'
O O 0.0492 0.0322 'International Tables Vol C Tables 4.2.6.8 and 6.1.1.4'

loop_
_geom_angle_atom_site_label_1
_geom_angle_atom_site_label_2
_geom_angle_atom_site_label_3
_geom_angle
C1 O1 O2 111.52(11)
C3 O2 O1 108.16(12)
C2 O3 C3 113.27(12)
C10 N11 C2 127.88(14)
O1 C1 C2 111.48(13)
O1 C1 C11 106.59(13)
O1 C1 C12 104.38(12)
C2 C1 C11 110.80(13)
C12 C1 C2 110.58(13)
C12 C1 C11 112.78(14)
O3 C2 N11 107.85(12)
O3 C2 C1 113.98(13)
N11 C2 C1 112.30(12)
O2 C3 O3 108.22(13)
O2 C3 C4 112.77(15)
O2 C3 C13 104.42(15)
O3 C3 C4 110.08(15)
O3 C3 C13 106.60(15)
C13 C3 C4 114.34(15)
C3 C4 C5 114.59(15)
C4 C5 C11 116.47(16)
C7 C6 C11 111.25(15)
C7 C6 C14 110.80(16)
C14 C6 C11 110.66(18)
C6 C7 C8 112.85(15)
C7 C8 C12 110.48(15)
C10 C9 C12 113.61(13)
C10 C9 C15 110.53(13)
C15 C9 C12 114.00(14)
O10 C10 N11 121.05(15)
O10 C10 C9 119.77(14)
N11 C10 C9 119.12(14)
C1 C11 C5 111.97(14)
C6 C11 C1 112.18(15)
C6 C11 C5 110.91(15)
C1 C12 C9 110.55(13)
C8 C12 C1 110.93(13)
C8 C12 C9 115.19(14)
O20 C21 O21 127.0(19)
O20 C21 C22 120.9(12)
O21 C21 C22 111.8(14)
O22 C22 C21 113.9(6)
O22 C22 C23 111.4(3)
C23 C22 C21 109.5(8)
C24 C23 C22 111.3(7)
O23 C24 C23 116.1(14)
O24 C24 O23 119.8(15)
O24 C24 C23 123.3(13)

loop_
_geom_bond_atom_site_label_1
_geom_bond_atom_site_label_2
_geom_bond_distance
O1 O2 1.4701(17)
O1 C1 1.459(2)
O2 C3 1.417(2)
O3 C2 1.4186(19)
O3 C3 1.439(2)
O10 C10 1.248(2)
N11 C2 1.455(2)
N11 C10 1.330(2)
C1 C2 1.533(2)
C1 C11 1.542(2)
C1 C12 1.532(2)
C3 C4 1.526(2)
C3 C13 1.519(3)
C4 C5 1.529(3)
C5 C11 1.543(3)
C6 C7 1.526(3)
C6 C11 1.541(3)
C6 C14 1.535(3)
C7 C8 1.527(3)
C8 C12 1.528(2)
C9 C10 1.516(2)
C9 C12 1.541(2)
C9 C15 1.529(2)
O20 C21 1.205(17)
O21 C21 1.36(2)
O22 C22 1.405(5)
O23 C24 1.29(3)
O24 C24 1.226(16)
C21 C22 1.544(14)
C22 C23 1.520(6)
C23 C24 1.507(12)

loop_
_geom_hbond_atom_site_label_D
_geom_hbond_atom_site_label_H
_geom_hbond_atom_site_label_A
_geom_hbond_distance_DH
_geom_hbond_distance_HA
_geom_hbond_distance_DA
_geom_hbond_angle_DHA
_geom_hbond_site_symmetry_A
N11 H11 O20 0.83(3) 2.05(3) 2.868(18) 168(2) .
N11 H11 O24 0.83(3) 2.10(3) 2.908(18) 164(2) 2_655
O21 H21 O10 0.95(5) 1.66(5) 2.60(2) 168(9) .
O23 H23 O10 0.91(3) 1.62(5) 2.51(3) 164(11) 2_655

loop_
_geom_torsion_atom_site_label_1
_geom_torsion_atom_site_label_2
_geom_torsion_atom_site_label_3
_geom_torsion_atom_site_label_4
_geom_torsion
O1 O2 C3 O3 -75.44(15)
O1 O2 C3 C4 46.57(17)
O1 O2 C3 C13 171.29(12)
O1 C1 C2 O3 -50.33(17)
O1 C1 C2 N11 72.70(16)
O1 C1 C11 C5 69.35(18)
O1 C1 C11 C6 -165.20(13)
O1 C1 C12 C8 169.43(13)
O1 C1 C12 C9 -61.51(15)
O2 O1 C1 C2 12.83(15)
O2 O1 C1 C11 -108.20(13)
O2 O1 C1 C12 132.23(12)
O2 C3 C4 C5 -94.44(19)
O3 C3 C4 C5 26.5(2)
C1 O1 O2 C3 46.91(15)
C2 O3 C3 O2 36.40(18)
C2 O3 C3 C4 -87.25(16)
C2 O3 C3 C13 148.22(13)
C2 N11 C10 O10 -177.92(15)
C2 N11 C10 C9 -0.9(2)
C2 C1 C11 C5 -52.11(19)
C2 C1 C11 C6 73.34(17)
C2 C1 C12 C8 -70.56(17)
C2 C1 C12 C9 58.49(17)
C3 O3 C2 N11 -101.19(15)
C3 O3 C2 C1 24.23(18)
C3 C4 C5 C11 56.7(2)
C4 C5 C11 C1 -36.6(2)
C4 C5 C11 C6 -162.76(15)
C6 C7 C8 C12 57.2(2)
C7 C6 C11 C1 50.31(19)
C7 C6 C11 C5 176.34(15)
C7 C8 C12 C1 -56.23(18)
C7 C8 C12 C9 177.24(14)
C10 N11 C2 O3 141.14(16)
C10 N11 C2 C1 14.7(2)
C10 C9 C12 C1 -44.76(18)
C10 C9 C12 C8 81.96(17)
C11 C1 C2 O3 68.21(17)
C11 C1 C2 N11 -168.76(14)
C11 C1 C12 C8 54.14(18)
C11 C1 C12 C9 -176.81(13)
C11 C6 C7 C8 -54.0(2)
C12 C1 C2 O3 -165.97(13)
C12 C1 C2 N11 -42.95(17)
C12 C1 C11 C5 -176.69(14)
C12 C1 C11 C6 -51.24(18)
C12 C9 C10 O10 -166.67(14)
C12 C9 C10 N11 16.2(2)
C13 C3 C4 C5 146.46(17)
C14 C6 C7 C8 -177.59(17)
C14 C6 C11 C1 173.94(15)
C14 C6 C11 C5 -60.03(19)
C15 C9 C10 O10 -37.1(2)
C15 C9 C10 N11 145.85(16)
C15 C9 C12 C1 -172.61(14)
C15 C9 C12 C8 -45.89(19)
O20 C21 C22 O22 166.1(18)
O20 C21 C22 C23 -68(2)
O21 C21 C22 O22 -20(2)
O21 C21 C22 C23 105(2)
O22 C22 C23 C24 -72.6(8)
C21 C22 C23 C24 160.4(8)
C22 C23 C24 O23 153(2)
C22 C23 C24 O24 -37(2)
